data_4116150
loop_
_publ_author_name
'Venkat R. Thalladi'
'Markus N\"usse'
'Roland Boese'

_publ_section_title
;
 The Melting Point Alternation in \a,\w-Alkanedicarboxylic Acids
;
_journal_name_full 'Journal of the American Chemical Society'
_journal_page_first 9227
_journal_page_last 9236
_journal_paper_doi 10.1021/ja0011459
_journal_volume 122
_journal_year 2000
_chemical_compound_source Fluka
_chemical_formula_moiety 'C4 H6 O4'
_chemical_formula_structural 'C4 H6 O4'
_chemical_formula_sum 'C4 H6 O4'
_chemical_formula_weight 118.08
_chemical_melting_point 461
_chemical_name_common 'Succinic acid'
_chemical_name_systematic
; 
 Butane-1,4-dioic acid 
;
_space_group_IT_number 14
_symmetry_cell_setting monoclinic
_symmetry_space_group_name_Hall '-P 2ybc'
_symmetry_space_group_name_H-M 'P 1 21/c 1'
_atom_sites_solution_hydrogens geom
_atom_sites_solution_primary direct
_atom_sites_solution_secondary difmap
_audit_creation_method SHELXL
_cell_angle_alpha 90.00
_cell_angle_beta 91.490(2)
_cell_angle_gamma 90.00
_cell_formula_units_Z 4
_cell_length_a 5.5261(4)
_cell_length_b 8.8807(6)
_cell_length_c 5.1051(4)
_cell_measurement_temperature 298(2)
_cell_volume 250.45(3)
_computing_structure_refinement 'SHELXL-93 (Sheldrick, 1993)'
_computing_structure_solution 'SHELXS-86 (Sheldrick, 1990)'
_diffrn_ambient_temperature 298(2)
_diffrn_radiation_monochromator graphite
_diffrn_radiation_source 'fine-focus sealed tube'
_diffrn_radiation_type MoK\a
_diffrn_radiation_wavelength 0.71073
_diffrn_reflns_av_R_equivalents 0.0228
_diffrn_reflns_av_sigmaI/netI 0.0190
_diffrn_reflns_limit_h_max 6
_diffrn_reflns_limit_h_min -6
_diffrn_reflns_limit_k_max 9
_diffrn_reflns_limit_k_min -9
_diffrn_reflns_limit_l_max 5
_diffrn_reflns_limit_l_min -5
_diffrn_reflns_number 1525
_diffrn_reflns_theta_max 23.27
_diffrn_reflns_theta_min 3.69
_exptl_absorpt_coefficient_mu 0.144
_exptl_crystal_density_diffrn 1.566
_exptl_crystal_F_000 124
_refine_diff_density_max 0.223
_refine_diff_density_min -0.196
_refine_diff_density_rms 0.049
_refine_ls_extinction_method none
_refine_ls_goodness_of_fit_all 1.105
_refine_ls_goodness_of_fit_obs 1.171
_refine_ls_matrix_type full
_refine_ls_number_parameters 41
_refine_ls_number_reflns 359
_refine_ls_number_restraints 0
_refine_ls_restrained_S_all 1.105
_refine_ls_restrained_S_obs 1.171
_refine_ls_R_factor_all 0.0457
_refine_ls_R_factor_obs 0.0423
_refine_ls_shift/esd_max 0.000
_refine_ls_shift/esd_mean 0.000
_refine_ls_structure_factor_coef Fsqd
_refine_ls_weighting_details 'w=1/[\s^2^(Fo^2^)+(0.0710P)^2^+0.0683P] where P=(Fo^2^+2Fc^2^)/3'
_refine_ls_weighting_scheme calc
_refine_ls_wR_factor_all 0.1143
_refine_ls_wR_factor_obs 0.1123
_reflns_number_observed 314
_reflns_number_total 359
_reflns_observed_criterion >2sigma(I)
_cod_data_source_file ja0011459_12.cif
_cod_data_source_block disa40m
_cod_depositor_comments
;
The following automatic conversions were performed:

'_refine_ls_weighting_scheme' value 'calc
w=1/[\s^2^(Fo^2^)+(0.0710P)^2^+0.0683P] where P=(Fo^2^+2Fc^2^)/3' was
changed to 'calc'. New tag '_refine_ls_weighting_details' was
created. The value of the new tag was set to
'w=1/[\s^2^(Fo^2^)+(0.0710P)^2^+0.0683P] where P=(Fo^2^+2Fc^2^)/3'.

Automatic conversion script
Id: cif_fix_values 3143 2015-03-26 13:38:13Z robertas 
;
_cod_database_code 4116150

loop_
_symmetry_equiv_pos_as_xyz
'x, y, z'
'-x, y+1/2, -z+1/2'
'-x, -y, -z'
'x, -y-1/2, z-1/2'

loop_
_atom_site_aniso_label
_atom_site_aniso_U_11
_atom_site_aniso_U_22
_atom_site_aniso_U_33
_atom_site_aniso_U_23
_atom_site_aniso_U_13
_atom_site_aniso_U_12
O1 0.0489(10) 0.0529(10) 0.0538(11) -0.0110(8) 0.0249(7) -0.0070(7)
O2 0.0554(11) 0.0558(11) 0.0592(11) -0.0099(8) 0.0316(8) -0.0144(8)
C1 0.0362(12) 0.0397(12) 0.0385(12) 0.0050(9) 0.0096(8) 0.0023(9)
C2 0.0394(12) 0.0432(12) 0.0412(12) 0.0006(9) 0.0160(9) 0.0001(9)

loop_
_atom_site_label
_atom_site_type_symbol
_atom_site_fract_x
_atom_site_fract_y
_atom_site_fract_z
_atom_site_U_iso_or_equiv
_atom_site_thermal_displace_type
_atom_site_occupancy
_atom_site_calc_flag
_atom_site_refinement_flags
O1 O 0.7527(3) 0.4224(2) 0.1250(3) 0.0514(6) Uani 1 d .
O2 O 0.9238(3) 0.6396(2) 0.2436(3) 0.0563(7) Uani 1 d .
H1 H 1.0368(55) 0.6105(35) 0.1083(63) 0.090(9) Uiso 1 d .
C1 C 0.7599(3) 0.5341(2) 0.2633(4) 0.0380(6) Uani 1 d .
C2 C 0.5812(4) 0.5664(2) 0.4716(4) 0.0410(6) Uani 1 d .
H2A H 0.4816(4) 0.6513(2) 0.4172(4) 0.049 Uiso 1 calc R
H2B H 0.6684(4) 0.5948(2) 0.6315(4) 0.049 Uiso 1 calc R

loop_
_atom_type_symbol
_atom_type_description
_atom_type_scat_dispersion_real
_atom_type_scat_dispersion_imag
_atom_type_scat_source
C C 0.0033 0.0016 'International Tables Vol C Tables 4.2.6.8 and 6.1.1.4'
H H 0.0000 0.0000 'International Tables Vol C Tables 4.2.6.8 and 6.1.1.4'
O O 0.0106 0.0060 'International Tables Vol C Tables 4.2.6.8 and 6.1.1.4'

loop_
_geom_angle_atom_site_label_1
_geom_angle_atom_site_label_2
_geom_angle_atom_site_label_3
_geom_angle
_geom_angle_site_symmetry_3
O1 C1 O2 123.4(2) .
O1 C1 C2 123.8(2) .
O2 C1 C2 112.8(2) .
C1 C2 C2 113.0(2) 3_666

loop_
_geom_bond_atom_site_label_1
_geom_bond_atom_site_label_2
_geom_bond_distance
_geom_bond_site_symmetry_2
O1 C1 1.217(2) .
O2 C1 1.309(3) .
C1 C2 1.498(3) .
C2 C2 1.515(4) 3_666
